data_8104639
loop_
_publ_author_name
'Zhao, Han-Lin'
'Jiang, Jin-Ke'
'Jiang, Hui'
'Dong, Xian-Wu'
'Li, Xue'

_publ_section_title
;
 Crystal structure of catena-poly[diaqua-bis(\m2-4,4&#x2032;-bipyridyl-\k2
 N:N&#x2032;) disilver(I)] 4-oxidopyridine-3-sulfonate trihydrate,
 C25H29Ag2N5O9S
;
_journal_issue 5
_journal_name_full 'Zeitschrift f\"ur Kristallographie - New Crystal Structures'
_journal_page_first 973
_journal_page_last 974
_journal_paper_doi 10.1515/ncrs-2021-0175
_journal_volume 236
_journal_year 2021
_chemical_formula_moiety '2(C10 H10 Ag N2 O), C5 H3 N O4 S, 3(H2 O)'
_chemical_formula_sum 'C25 H29 Ag2 N5 O9 S'
_chemical_formula_weight 791.33
_space_group_crystal_system monoclinic
_space_group_IT_number 11
_space_group_name_Hall '-P 2yb'
_space_group_name_H-M_alt 'P 1 21/m 1'
_atom_sites_solution_hydrogens mixed
_cell_angle_alpha 90
_cell_angle_beta 101.380(16)
_cell_angle_gamma 90
_cell_formula_units_Z 2
_cell_length_a 8.5437(16)
_cell_length_b 17.852(4)
_cell_length_c 9.3335(13)
_cell_measurement_reflns_used 3846
_cell_measurement_temperature 293(2)
_cell_measurement_theta_max 29.3430
_cell_measurement_theta_min 5.3560
_cell_volume 1395.6(5)
_computing_cell_refinement 'CrysAlisPro 1.171.39.7e (Rigaku OD, 2015)'
_computing_data_collection 'CrysAlisPro 1.171.39.7e (Rigaku OD, 2015)'
_computing_data_reduction 'CrysAlisPro 1.171.39.7e (Rigaku OD, 2015)'
_computing_structure_refinement 'SHELXL-2017/1 (Sheldrick, 2017)'
_computing_structure_solution 'SHELXT 2014/5 (Sheldrick, 2014)'
_diffrn_ambient_temperature 293(2)
_diffrn_measured_fraction_theta_full 0.988
_diffrn_measured_fraction_theta_max 0.988
_diffrn_measurement_device_type 'XtaLAB Pro: Kappa dual offset/far'
_diffrn_measurement_method '\w scans'
_diffrn_radiation_type MoK\a
_diffrn_radiation_wavelength 0.71073
_diffrn_reflns_av_R_equivalents 0.0223
_diffrn_reflns_av_unetI/netI 0.0201
_diffrn_reflns_Laue_measured_fraction_full 0.988
_diffrn_reflns_Laue_measured_fraction_max 0.988
_diffrn_reflns_limit_h_max 8
_diffrn_reflns_limit_h_min -10
_diffrn_reflns_limit_k_max 21
_diffrn_reflns_limit_k_min -20
_diffrn_reflns_limit_l_max 11
_diffrn_reflns_limit_l_min -11
_diffrn_reflns_number 8980
_diffrn_reflns_point_group_measured_fraction_full 0.988
_diffrn_reflns_point_group_measured_fraction_max 0.988
_diffrn_reflns_theta_full 25.000
_diffrn_reflns_theta_max 25.027
_diffrn_reflns_theta_min 5.083
_diffrn_source 'fine-focus sealed X-ray tube'
_exptl_absorpt_coefficient_mu 1.540
_exptl_absorpt_correction_T_max 1.00000
_exptl_absorpt_correction_T_min 0.76957
_exptl_absorpt_correction_type multi-scan
_exptl_absorpt_process_details
;
CrysAlisPro 1.171.39.7e (Rigaku Oxford Diffraction, 2015)
Empirical absorption correction using spherical harmonics,
 implemented in SCALE3 ABSPACK scaling algorithm.
;
_exptl_crystal_colour colorless
_exptl_crystal_density_diffrn 1.883
_exptl_crystal_description block
_exptl_crystal_F_000 792
_exptl_crystal_size_max 0.140
_exptl_crystal_size_mid 0.110
_exptl_crystal_size_min 0.070
_refine_diff_density_max 0.385
_refine_diff_density_min -0.418
_refine_diff_density_rms 0.071
_refine_ls_extinction_coef .
_refine_ls_extinction_method none
_refine_ls_goodness_of_fit_ref 1.127
_refine_ls_hydrogen_treatment mixed
_refine_ls_matrix_type full
_refine_ls_number_parameters 235
_refine_ls_number_reflns 2524
_refine_ls_number_restraints 5
_refine_ls_restrained_S_all 1.126
_refine_ls_R_factor_all 0.0318
_refine_ls_R_factor_gt 0.0271
_refine_ls_shift/su_max 0.000
_refine_ls_shift/su_mean 0.000
_refine_ls_structure_factor_coef Fsqd
_refine_ls_weighting_details 'w=1/[\s^2^(Fo^2^)+(0.0262P)^2^+1.1923P] where P=(Fo^2^+2Fc^2^)/3'
_refine_ls_weighting_scheme calc
_refine_ls_wR_factor_gt 0.0631
_refine_ls_wR_factor_ref 0.0653
_reflns_Friedel_coverage 0.000
_reflns_Friedel_fraction_full .
_reflns_Friedel_fraction_max .
_reflns_number_gt 2260
_reflns_number_total 2524
_reflns_threshold_expression 'I > 2\s(I)'
_cod_data_source_file suppl_j_ncrs-2021-0175_suppl.cif
_cod_data_source_block 1
_cod_original_sg_symbol_H-M 'P 21/m'
_cod_database_code 8104639
_shelx_space_group_comment
;
The symmetry employed for this shelxl refinement is uniquely defined
by the following loop, which should always be used as a source of
symmetry information in preference to the above space-group names.
They are only intended as comments.
;
_shelx_estimated_absorpt_t_min 0.813
_shelx_estimated_absorpt_t_max 0.900

loop_
_space_group_symop_operation_xyz
'x, y, z'
'-x, y+1/2, -z'
'-x, -y, -z'
'x, -y-1/2, z'

loop_
_atom_site_label
_atom_site_type_symbol
_atom_site_fract_x
_atom_site_fract_y
_atom_site_fract_z
_atom_site_U_iso_or_equiv
_atom_site_adp_type
_atom_site_occupancy
_atom_site_site_symmetry_order
_atom_site_calc_flag
_atom_site_refinement_flags_posn
_atom_site_refinement_flags_adp
_atom_site_refinement_flags_occupancy
_atom_site_disorder_assembly
_atom_site_disorder_group
C1 C -0.1153(4) 0.44867(18) -0.3552(3) 0.0504(8) Uani 1 1 d . . . . .
H1 H -0.165162 0.403996 -0.389298 0.061 Uiso 1 1 calc R U . . .
C2 C 0.0077(4) 0.44610(16) -0.2370(3) 0.0488(8) Uani 1 1 d . . . . .
H2 H 0.039168 0.400314 -0.193059 0.059 Uiso 1 1 calc R U . . .
C3 C 0.0859(3) 0.51092(14) -0.1819(3) 0.0292(5) Uani 1 1 d . . . . .
C4 C 0.0347(4) 0.57633(16) -0.2565(3) 0.0441(7) Uani 1 1 d . . . . .
H4 H 0.084441 0.621541 -0.226066 0.053 Uiso 1 1 calc R U . . .
C5 C -0.0892(4) 0.57467(17) -0.3751(3) 0.0461(8) Uani 1 1 d . . . . .
H5 H -0.120368 0.619329 -0.423771 0.055 Uiso 1 1 calc R U . . .
C6 C 0.3762(4) 0.44860(17) 0.1533(3) 0.0501(8) Uani 1 1 d . . . . .
H6 H 0.405918 0.404021 0.202779 0.060 Uiso 1 1 calc R U . . .
C7 C 0.2608(4) 0.44609(16) 0.0284(3) 0.0494(8) Uani 1 1 d . . . . .
H7 H 0.214718 0.400504 -0.004748 0.059 Uiso 1 1 calc R U . . .
C8 C 0.2127(3) 0.51087(14) -0.0483(3) 0.0280(5) Uani 1 1 d . . . . .
C9 C 0.2878(4) 0.57545(17) 0.0082(4) 0.0560(10) Uani 1 1 d . . . . .
H9 H 0.260878 0.620843 -0.039117 0.067 Uiso 1 1 calc R U . . .
C10 C 0.4025(4) 0.57356(18) 0.1342(4) 0.0541(9) Uani 1 1 d . . . . .
H10 H 0.450735 0.618338 0.169692 0.065 Uiso 1 1 calc R U . . .
C11 C 0.1113(5) 0.250000 0.8923(5) 0.0345(9) Uani 1 2 d S T P . .
C12 C 0.2578(4) 0.250000 0.8503(4) 0.0270(7) Uani 1 2 d S T P . .
C13 C 0.4015(4) 0.250000 0.9585(4) 0.0271(8) Uani 1 2 d S T P . .
C14 C 0.3766(5) 0.250000 1.1047(4) 0.0344(8) Uani 1 2 d S T P . .
H14 H 0.464115 0.250000 1.181843 0.041 Uiso 1 2 calc R U P . .
C15 C 0.2273(5) 0.250000 1.1331(5) 0.0417(10) Uani 1 2 d S T P . .
H15 H 0.217585 0.250000 1.230628 0.050 Uiso 1 2 calc R U P . .
Ag1 Ag 0.63265(3) 0.51108(2) 0.39791(2) 0.04697(11) Uani 1 1 d . . . . .
N1 N -0.1674(3) 0.51182(13) -0.4241(2) 0.0351(5) Uani 1 1 d . . . . .
N2 N 0.4476(3) 0.51144(13) 0.2073(2) 0.0335(5) Uani 1 1 d . . . . .
N3 N 0.0925(4) 0.250000 1.0315(4) 0.0417(8) Uani 1 2 d S T P . .
O1 O 0.3464(3) 0.31775(12) 0.6346(2) 0.0482(5) Uani 1 1 d . . . . .
O2 O 0.0984(4) 0.250000 0.5851(3) 0.0571(9) Uani 1 2 d S T P . .
O1W O -0.2622(6) 0.2663(7) 0.7345(6) 0.069(4) Uani 0.5 1 d D . P . .
O2W O 0.5527(3) 0.35965(13) 0.4459(3) 0.0574(6) Uani 1 1 d G . . . .
H2WA H 0.496332 0.338942 0.500089 0.086 Uiso 1 1 d G U . . .
H2WB H 0.626564 0.328587 0.441817 0.086 Uiso 1 1 d G U . . .
O3W O 0.8106(4) 0.250000 1.1360(3) 0.0371(6) Uani 1 2 d DS T P . .
O4W O 0.7897(4) 0.250000 1.4180(4) 0.0561(9) Uani 1 2 d DS T P . .
O6 O 0.5412(3) 0.250000 0.9290(3) 0.0368(6) Uani 1 2 d S T P . .
S1 S 0.26302(11) 0.250000 0.66201(10) 0.0319(2) Uani 1 2 d S T P . .
H1WA H -0.338(9) 0.250000 0.762(8) 0.09(3) Uiso 1 2 d S . P . .
H1WB H -0.286(13) 0.250000 0.648(3) 0.18(5) Uiso 1 2 d DS . P . .
H3WA H 0.727(3) 0.250000 1.071(3) 0.030(11) Uiso 1 2 d DS . P . .
H3WB H 0.894(5) 0.250000 1.103(6) 0.09(2) Uiso 1 2 d DS . P . .
H4WA H 0.875(5) 0.250000 1.480(6) 0.10(2) Uiso 1 2 d DS . P . .
H4WB H 0.805(6) 0.250000 1.331(3) 0.062(16) Uiso 1 2 d DS . P . .
H11 H 0.017(5) 0.250000 0.824(5) 0.036(11) Uiso 1 2 d S . P . .

loop_
_atom_site_aniso_label
_atom_site_aniso_U_11
_atom_site_aniso_U_22
_atom_site_aniso_U_33
_atom_site_aniso_U_23
_atom_site_aniso_U_13
_atom_site_aniso_U_12
C1 0.055(2) 0.0360(17) 0.0482(18) 0.0012(13) -0.0196(15) -0.0108(14)
C2 0.057(2) 0.0271(15) 0.0487(17) 0.0059(13) -0.0240(15) -0.0044(13)
C3 0.0293(13) 0.0283(13) 0.0274(13) 0.0012(10) -0.0011(11) 0.0006(10)
C4 0.0555(19) 0.0273(14) 0.0388(15) -0.0001(12) -0.0168(13) 0.0003(13)
C5 0.0528(19) 0.0349(16) 0.0402(16) 0.0025(13) -0.0158(14) 0.0066(14)
C6 0.066(2) 0.0287(16) 0.0420(16) 0.0016(12) -0.0236(15) 0.0077(14)
C7 0.064(2) 0.0255(15) 0.0433(17) -0.0040(12) -0.0263(15) 0.0039(13)
C8 0.0280(13) 0.0277(13) 0.0252(12) 0.0021(10) -0.0024(10) 0.0019(10)
C9 0.067(2) 0.0300(15) 0.0530(19) 0.0124(14) -0.0318(16) -0.0108(15)
C10 0.063(2) 0.0340(16) 0.0505(18) 0.0060(14) -0.0261(16) -0.0154(15)
C11 0.027(2) 0.0293(19) 0.043(2) 0.000 -0.0029(17) 0.000
C12 0.0279(19) 0.0189(16) 0.0311(18) 0.000 -0.0012(15) 0.000
C13 0.029(2) 0.0179(16) 0.0305(18) 0.000 -0.0038(15) 0.000
C14 0.040(2) 0.0289(19) 0.0297(19) 0.000 -0.0053(16) 0.000
C15 0.049(3) 0.040(2) 0.036(2) 0.000 0.0067(19) 0.000
Ag1 0.03662(15) 0.06446(18) 0.03086(14) -0.00417(10) -0.01522(9) 0.00535(11)
N1 0.0319(12) 0.0403(13) 0.0282(11) -0.0013(10) -0.0062(9) 0.0026(10)
N2 0.0313(12) 0.0360(12) 0.0279(11) 0.0003(9) -0.0074(9) 0.0004(9)
N3 0.036(2) 0.045(2) 0.045(2) 0.000 0.0098(16) 0.000
O1 0.0591(14) 0.0462(13) 0.0373(11) 0.0083(9) 0.0045(10) -0.0105(10)
O2 0.0347(17) 0.087(2) 0.0404(17) 0.000 -0.0146(13) 0.000
O1W 0.045(3) 0.107(13) 0.054(3) 0.002(3) 0.010(2) -0.002(3)
O2W 0.0678(17) 0.0457(13) 0.0574(14) 0.0093(11) 0.0093(13) 0.0002(12)
O3W 0.0282(15) 0.0486(17) 0.0309(14) 0.000 -0.0031(12) 0.000
O4W 0.0384(19) 0.095(3) 0.0347(18) 0.000 0.0065(15) 0.000
O6 0.0257(14) 0.0459(16) 0.0349(14) 0.000 -0.0030(11) 0.000
S1 0.0299(5) 0.0342(5) 0.0270(4) 0.000 -0.0057(4) 0.000

loop_
_atom_type_symbol
_atom_type_description
_atom_type_scat_dispersion_real
_atom_type_scat_dispersion_imag
_atom_type_scat_source
C C 0.0033 0.0016 'International Tables Vol C Tables 4.2.6.8 and 6.1.1.4'
H H 0.0000 0.0000 'International Tables Vol C Tables 4.2.6.8 and 6.1.1.4'
Ag Ag -0.8971 1.1015 'International Tables Vol C Tables 4.2.6.8 and 6.1.1.4'
N N 0.0061 0.0033 'International Tables Vol C Tables 4.2.6.8 and 6.1.1.4'
O O 0.0106 0.0060 'International Tables Vol C Tables 4.2.6.8 and 6.1.1.4'
S S 0.1246 0.1234 'International Tables Vol C Tables 4.2.6.8 and 6.1.1.4'

loop_
_geom_angle_atom_site_label_1
_geom_angle_atom_site_label_2
_geom_angle_atom_site_label_3
_geom_angle
_geom_angle_site_symmetry_1
_geom_angle_site_symmetry_3
N1 C1 C2 123.3(3) . .
N1 C1 H1 118.3 . .
C2 C1 H1 118.3 . .
C1 C2 C3 120.7(3) . .
C1 C2 H2 119.7 . .
C3 C2 H2 119.7 . .
C2 C3 C4 115.9(3) . .
C2 C3 C8 122.1(2) . .
C4 C3 C8 122.0(2) . .
C5 C4 C3 120.3(3) . .
C5 C4 H4 119.9 . .
C3 C4 H4 119.9 . .
N1 C5 C4 123.1(3) . .
N1 C5 H5 118.4 . .
C4 C5 H5 118.4 . .
N2 C6 C7 123.3(3) . .
N2 C6 H6 118.3 . .
C7 C6 H6 118.3 . .
C6 C7 C8 120.3(3) . .
C6 C7 H7 119.8 . .
C8 C7 H7 119.8 . .
C9 C8 C7 115.8(2) . .
C9 C8 C3 122.1(2) . .
C7 C8 C3 122.1(2) . .
C8 C9 C10 120.6(3) . .
C8 C9 H9 119.7 . .
C10 C9 H9 119.7 . .
N2 C10 C9 123.3(3) . .
N2 C10 H10 118.3 . .
C9 C10 H10 118.3 . .
N3 C11 C12 124.3(4) . .
N3 C11 H11 115(3) . .
C12 C11 H11 121(3) . .
C11 C12 C13 120.0(3) . .
C11 C12 S1 118.9(3) . .
C13 C12 S1 121.1(3) . .
O6 C13 C14 122.0(3) . .
O6 C13 C12 123.9(3) . .
C14 C13 C12 114.0(3) . .
C15 C14 C13 120.9(4) . .
C15 C14 H14 119.5 . .
C13 C14 H14 119.5 . .
N3 C15 C14 125.0(4) . .
N3 C15 H15 117.5 . .
C14 C15 H15 117.5 . .
N2 Ag1 N1 174.87(9) . 1_656
N2 Ag1 Ag1 90.09(7) . 3_666
N1 Ag1 Ag1 95.04(7) 1_656 3_666
C1 N1 C5 116.6(3) . .
C1 N1 Ag1 120.7(2) . 1_454
C5 N1 Ag1 122.64(19) . 1_454
C10 N2 C6 116.7(2) . .
C10 N2 Ag1 121.76(19) . .
C6 N2 Ag1 121.54(19) . .
C15 N3 C11 115.8(4) . .
O1W O1W H1WA 69(2) 4_565 .
O1W O1W H1WB 69.9(11) 4_565 .
H1WA O1W H1WB 98(8) . .
H2WA O2W H2WB 104.9 . .
H3WA O3W H3WB 114(5) . .
H4WA O4W H4WB 112(6) . .
O2 S1 O1 112.02(11) . 4_565
O2 S1 O1 112.02(11) . .
O1 S1 O1 112.8(2) 4_565 .
O2 S1 C12 106.30(19) . .
O1 S1 C12 106.56(11) 4_565 .
O1 S1 C12 106.56(11) . .

loop_
_geom_bond_atom_site_label_1
_geom_bond_atom_site_label_2
_geom_bond_distance
_geom_bond_site_symmetry_2
C1 N1 1.330(4) .
C1 C2 1.367(4) .
C1 H1 0.9300 .
C2 C3 1.384(4) .
C2 H2 0.9300 .
C3 C4 1.386(4) .
C3 C8 1.481(4) .
C4 C5 1.373(4) .
C4 H4 0.9300 .
C5 N1 1.339(4) .
C5 H5 0.9300 .
C6 N2 1.328(4) .
C6 C7 1.371(4) .
C6 H6 0.9300 .
C7 C8 1.379(4) .
C7 H7 0.9300 .
C8 C9 1.373(4) .
C9 C10 1.374(4) .
C9 H9 0.9300 .
C10 N2 1.319(4) .
C10 H10 0.9300 .
C11 N3 1.341(5) .
C11 C12 1.383(5) .
C11 H11 0.93(4) .
C12 C13 1.428(5) .
C12 S1 1.767(4) .
C13 O6 1.276(4) .
C13 C14 1.422(5) .
C14 C15 1.353(6) .
C14 H14 0.9300 .
C15 N3 1.340(6) .
C15 H15 0.9300 .
Ag1 N2 2.135(2) .
Ag1 N1 2.135(2) 1_656
Ag1 Ag1 3.2606(7) 3_666
O1 S1 1.452(2) .
O2 S1 1.447(3) .
O1W O1W 0.58(3) 4_565
O1W H1WA 0.80(7) .
O1W H1WB 0.85(2) .
O2W H2WA 0.8486 .
O2W H2WB 0.8468 .
O3W H3WA 0.836(19) .
O3W H3WB 0.83(2) .
O4W H4WA 0.84(2) .
O4W H4WB 0.85(2) .

loop_
_geom_hbond_atom_site_label_D
_geom_hbond_atom_site_label_H
_geom_hbond_atom_site_label_A
_geom_hbond_distance_DH
_geom_hbond_distance_HA
_geom_hbond_distance_DA
_geom_hbond_angle_DHA
_geom_hbond_site_symmetry_A
_geom_hbond_publ_flag
C4 H4 O3W 0.93 2.54 3.469(3) 173.3 3_666 yes
C6 H6 O2W 0.93 2.50 3.260(4) 139.7 . yes
C9 H9 O3W 0.93 2.51 3.433(3) 172.9 3_666 yes
C10 H10 O1 0.93 2.53 3.346(4) 146.9 3_666 yes
C10 H10 O6 0.93 2.53 3.258(3) 135.3 3_666 yes
C11 H11 O1W 0.93(4) 2.38(5) 3.253(7) 156(3) . yes
C11 H11 O1W 0.93(4) 2.38(5) 3.253(7) 156(3) 4_565 yes
O1W H1WA O6 0.80(7) 2.03(7) 2.721(6) 145(6) 1_455 yes
O1W H1WB O4W 0.85(2) 2.36(6) 3.086(6) 145(8) 1_454 yes
O3W H3WA O6 0.836(19) 1.86(2) 2.698(4) 179(4) . yes
O3W H3WB N3 0.83(2) 1.94(2) 2.770(5) 178(6) 1_655 yes
O4W H4WA O2 0.84(2) 1.96(3) 2.786(4) 167(7) 1_656 yes
O4W H4WB O3W 0.85(2) 1.83(2) 2.673(4) 173(5) . yes

loop_
_geom_torsion_atom_site_label_1
_geom_torsion_atom_site_label_2
_geom_torsion_atom_site_label_3
_geom_torsion_atom_site_label_4
_geom_torsion
_geom_torsion_site_symmetry_1
_geom_torsion_site_symmetry_2
_geom_torsion_site_symmetry_3
_geom_torsion_site_symmetry_4
N1 C1 C2 C3 0.0(6) . . . .
C1 C2 C3 C4 -1.9(5) . . . .
C1 C2 C3 C8 176.0(3) . . . .
C2 C3 C4 C5 1.6(5) . . . .
C8 C3 C4 C5 -176.4(3) . . . .
C3 C4 C5 N1 0.7(5) . . . .
N2 C6 C7 C8 -0.1(6) . . . .
C6 C7 C8 C9 0.4(5) . . . .
C6 C7 C8 C3 -178.6(3) . . . .
C2 C3 C8 C9 -178.5(3) . . . .
C4 C3 C8 C9 -0.7(5) . . . .
C2 C3 C8 C7 0.4(5) . . . .
C4 C3 C8 C7 178.2(3) . . . .
C7 C8 C9 C10 -0.4(5) . . . .
C3 C8 C9 C10 178.6(3) . . . .
C8 C9 C10 N2 0.2(6) . . . .
N3 C11 C12 C13 0.000(2) . . . .
N3 C11 C12 S1 180.000(1) . . . .
C11 C12 C13 O6 180.000(1) . . . .
S1 C12 C13 O6 0.000(2) . . . .
C11 C12 C13 C14 0.000(2) . . . .
S1 C12 C13 C14 180.000(1) . . . .
O6 C13 C14 C15 180.000(2) . . . .
C12 C13 C14 C15 0.000(2) . . . .
C13 C14 C15 N3 0.000(3) . . . .
C2 C1 N1 C5 2.2(5) . . . .
C2 C1 N1 Ag1 -177.2(3) . . . 1_454
C4 C5 N1 C1 -2.6(5) . . . .
C4 C5 N1 Ag1 176.8(3) . . . 1_454
C9 C10 N2 C6 0.0(6) . . . .
C9 C10 N2 Ag1 177.6(3) . . . .
C7 C6 N2 C10 -0.1(5) . . . .
C7 C6 N2 Ag1 -177.7(3) . . . .
C14 C15 N3 C11 0.000(2) . . . .
C12 C11 N3 C15 0.000(2) . . . .
C11 C12 S1 O2 0.000(1) . . . .
C13 C12 S1 O2 180.000(1) . . . .
C11 C12 S1 O1 -119.64(11) . . . 4_565
C13 C12 S1 O1 60.36(11) . . . 4_565
C11 C12 S1 O1 119.63(11) . . . .
C13 C12 S1 O1 -60.37(11) . . . .
